data_7055707
loop_
_publ_author_name
'Shang, Di'
'Ni, Jue chen'
'Gao, Xin Yu'
'Li, Cheng Ren'
'Lin, Xiao Meng'
'Wang, Zhi Nan'
'Du, Ning'
'Li, Shuang'
'Xing, Yong Heng'

_publ_section_title
;
 The various structures of complexes fabricated with transition metal and
 triazole ligands and inhibiting effect on luminescent xanthine
;
_journal_name_full 'New J. Chem.'
_journal_paper_doi 10.1039/C6NJ01503D
_journal_year 2016
_chemical_formula_sum 'C22 H36 N6 O19 Zn2'
_chemical_formula_weight 819.31
_space_group_crystal_system monoclinic
_space_group_IT_number 15
_space_group_name_Hall '-C 2yc'
_space_group_name_H-M_alt 'C 1 2/c 1'
_symmetry_space_group_name_Hall '-C 2yc'
_symmetry_space_group_name_H-M 'C 1 2/c 1'
_atom_sites_solution_hydrogens mixed
_audit_creation_method SHELXL-2014/7
_audit_update_record
;
2016-07-07 deposited with the CCDC.
2016-08-03 downloaded from the CCDC.
;
_cell_angle_alpha 90
_cell_angle_beta 94.6580(10)
_cell_angle_gamma 90
_cell_formula_units_Z 4
_cell_length_a 25.2276(15)
_cell_length_b 9.4361(6)
_cell_length_c 13.6952(8)
_cell_measurement_reflns_used 2759
_cell_measurement_temperature 293(2)
_cell_measurement_theta_max 27.55
_cell_measurement_theta_min 2.31
_cell_volume 3249.4(3)
_computing_cell_refinement 'Bruker SMART'
_computing_data_collection 'Bruker SMART'
_computing_data_reduction 'Bruker SAINT'
_computing_molecular_graphics 'Bruker SHELXTL'
_computing_publication_material 'Bruker SHELXTL'
_computing_structure_refinement 'SHELXL-2014/7 (Sheldrick, 2014)'
_computing_structure_solution 'Bruker SHELXTL'
_diffrn_ambient_temperature 293(2)
_diffrn_measured_fraction_theta_full 1.000
_diffrn_measured_fraction_theta_max 0.972
_diffrn_measurement_device_type 'CCD area detector'
_diffrn_measurement_method 'phi and omega scans'
_diffrn_radiation_type MoK\a
_diffrn_radiation_wavelength 0.71073
_diffrn_reflns_av_R_equivalents 0.0285
_diffrn_reflns_av_unetI/netI 0.0381
_diffrn_reflns_Laue_measured_fraction_full 1.000
_diffrn_reflns_Laue_measured_fraction_max 0.972
_diffrn_reflns_limit_h_max 25
_diffrn_reflns_limit_h_min -33
_diffrn_reflns_limit_k_max 12
_diffrn_reflns_limit_k_min -12
_diffrn_reflns_limit_l_max 18
_diffrn_reflns_limit_l_min -17
_diffrn_reflns_number 9966
_diffrn_reflns_point_group_measured_fraction_full 1.000
_diffrn_reflns_point_group_measured_fraction_max 0.972
_diffrn_reflns_theta_full 25.242
_diffrn_reflns_theta_max 28.296
_diffrn_reflns_theta_min 2.305
_exptl_absorpt_coefficient_mu 1.567
_exptl_absorpt_correction_T_max 0.6954
_exptl_absorpt_correction_T_min 0.5390
_exptl_absorpt_correction_type multi-scan
_exptl_absorpt_process_details sadabs
_exptl_crystal_colour colourless
_exptl_crystal_density_diffrn 1.675
_exptl_crystal_density_method 'not measured'
_exptl_crystal_description block
_exptl_crystal_F_000 1688
_exptl_crystal_size_max 0.450
_exptl_crystal_size_mid 0.330
_exptl_crystal_size_min 0.250
_refine_diff_density_max 0.366
_refine_diff_density_min -0.441
_refine_diff_density_rms 0.066
_refine_ls_extinction_method none
_refine_ls_goodness_of_fit_ref 1.019
_refine_ls_hydrogen_treatment constr
_refine_ls_matrix_type full
_refine_ls_number_parameters 227
_refine_ls_number_reflns 3928
_refine_ls_number_restraints 6
_refine_ls_restrained_S_all 1.022
_refine_ls_R_factor_all 0.0564
_refine_ls_R_factor_gt 0.0353
_refine_ls_shift/su_max 0.001
_refine_ls_shift/su_mean 0.000
_refine_ls_structure_factor_coef Fsqd
_refine_ls_weighting_details 'w=1/[\s^2^(Fo^2^)+(0.0412P)^2^+3.3789P] where P=(Fo^2^+2Fc^2^)/3'
_refine_ls_weighting_scheme calc
_refine_ls_wR_factor_gt 0.0831
_refine_ls_wR_factor_ref 0.0915
_reflns_Friedel_coverage 0.000
_reflns_number_gt 2944
_reflns_number_total 3928
_reflns_threshold_expression 'I > 2\s(I)'
_cod_data_source_file c6nj01503d2.cif
_cod_data_source_block complex3
_cod_database_code 7055707
_shelx_shelxl_version_number 2014/7
_shelx_space_group_comment
; 
The symmetry employed for this shelxl refinement is uniquely defined 
by the following loop, which should always be used as a source of 
symmetry information in preference to the above space-group names. 
They are only intended as comments. 
;
_shelx_estimated_absorpt_t_min 0.539
_shelx_estimated_absorpt_t_max 0.695

loop_
_space_group_symop_operation_xyz
'x, y, z'
'-x, y, -z+1/2'
'x+1/2, y+1/2, z'
'-x+1/2, y+1/2, -z+1/2'
'-x, -y, -z'
'x, -y, z-1/2'
'-x+1/2, -y+1/2, -z'
'x+1/2, -y+1/2, z-1/2'

loop_
_atom_site_label
_atom_site_type_symbol
_atom_site_fract_x
_atom_site_fract_y
_atom_site_fract_z
_atom_site_U_iso_or_equiv
_atom_site_adp_type
_atom_site_occupancy
_atom_site_site_symmetry_order
_atom_site_calc_flag
_atom_site_refinement_flags_posn
_atom_site_refinement_flags_adp
_atom_site_refinement_flags_occupancy
Zn1 Zn 0.21455(2) 1.11252(3) 0.29372(2) 0.02873(10) Uani 1 1 d . . .
C1 C -0.13568(9) 0.7869(3) 0.45926(18) 0.0286(5) Uani 1 1 d . . .
C2 C -0.07863(9) 0.8120(3) 0.43755(18) 0.0275(5) Uani 1 1 d . . .
C3 C -0.03996(10) 0.7114(3) 0.4626(2) 0.0373(6) Uani 1 1 d . . .
H1 H -0.0490 0.6294 0.4950 0.045 Uiso 1 1 calc R U .
C4 C 0.01207(10) 0.7313(3) 0.4402(2) 0.0380(7) Uani 1 1 d . . .
H2 H 0.0379 0.6640 0.4583 0.046 Uiso 1 1 calc R U .
C5 C 0.02502(9) 0.8514(3) 0.39080(18) 0.0264(5) Uani 1 1 d . . .
C6 C -0.01217(9) 0.9572(3) 0.36925(19) 0.0287(5) Uani 1 1 d . . .
H6 H -0.0027 1.0405 0.3388 0.034 Uiso 1 1 calc R U .
C7 C -0.06350(10) 0.9364(3) 0.39386(19) 0.0301(6) Uani 1 1 d . . .
H4 H -0.0886 1.0076 0.3808 0.036 Uiso 1 1 calc R U .
C8 C 0.09823(12) 0.6177(3) 0.3086(3) 0.0463(8) Uani 1 1 d . . .
H8A H 0.0615 0.6079 0.2848 0.069 Uiso 1 1 calc R U .
H8B H 0.1046 0.5666 0.3690 0.069 Uiso 1 1 calc R U .
H8C H 0.1204 0.5803 0.2610 0.069 Uiso 1 1 calc R U .
C9 C 0.11073(9) 0.7694(3) 0.32534(19) 0.0274(5) Uani 1 1 d . . .
C10 C 0.15455(9) 0.8470(3) 0.30520(18) 0.0252(5) Uani 1 1 d . . .
C11 C 0.20560(9) 0.8078(3) 0.26625(18) 0.0262(5) Uani 1 1 d . . .
N1 N 0.14620(8) 0.9847(2) 0.32676(16) 0.0281(5) Uani 1 1 d . . .
N2 N 0.07783(8) 0.8690(2) 0.36047(15) 0.0264(4) Uani 1 1 d . . .
N3 N 0.09954(8) 1.0004(2) 0.35987(16) 0.0299(5) Uani 1 1 d . . .
O1 O 0.18541(8) 1.1413(2) 0.14258(14) 0.0418(5) Uani 1 1 d . . .
H1B H 0.1515 1.1879 0.1396 0.063 Uiso 1 1 d R U .
H1C H 0.1816 1.0505 0.1112 0.063 Uiso 1 1 d R U .
O1W O 0.11841(12) 0.3833(3) 0.0841(2) 0.0864(9) Uani 1 1 d . . .
H1WA H 0.1483 0.3780 0.0451 0.130 Uiso 1 1 d R U .
H1WC H 0.1002 0.4715 0.0716 0.130 Uiso 1 1 d R U .
O2W O 0.2615(3) 0.2105(7) 0.9910(6) 0.099(2) Uani 0.5 1 d . U P
H2WB H 0.2457 0.1781 0.9289 0.148 Uiso 0.5 1 d R U P
H2WC H 0.2601 0.1363 1.0387 0.148 Uiso 0.5 1 d R U P
O2 O 0.17655(7) 1.30212(19) 0.32094(14) 0.0353(4) Uani 1 1 d . . .
H2A H 0.2000 1.3798 0.3108 0.053 Uiso 1 1 d R U .
H2B H 0.1672 1.3029 0.3875 0.053 Uiso 1 1 d R U .
O3 O 0.24718(7) 1.0864(2) 0.43951(14) 0.0371(4) Uani 1 1 d . . .
H3A H 0.2805 1.1357 0.4481 0.056 Uiso 1 1 d R U .
H3C H 0.2231 1.1248 0.4835 0.056 Uiso 1 1 d R U .
O3W O 0.05305(12) 0.2921(3) 0.2309(3) 0.1034(11) Uani 1 1 d . . .
H3WB H 0.0622 0.3809 0.2025 0.155 Uiso 1 1 d R U .
H3WC H 0.0837 0.2535 0.2677 0.155 Uiso 1 1 d R U .
O4 O 0.23831(7) 0.90825(18) 0.25929(14) 0.0314(4) Uani 1 1 d . . .
O5 O 0.21334(7) 0.68199(18) 0.24410(14) 0.0322(4) Uani 1 1 d . . .
O6 O -0.14733(7) 0.6674(2) 0.49235(14) 0.0368(4) Uani 1 1 d . . .
O7 O -0.16817(7) 0.8858(2) 0.44351(14) 0.0355(4) Uani 1 1 d . . .

loop_
_atom_site_aniso_label
_atom_site_aniso_U_11
_atom_site_aniso_U_22
_atom_site_aniso_U_33
_atom_site_aniso_U_23
_atom_site_aniso_U_13
_atom_site_aniso_U_12
Zn1 0.02095(15) 0.02578(16) 0.04086(18) -0.00423(13) 0.01105(11) -0.00238(12)
C1 0.0198(12) 0.0411(15) 0.0257(13) -0.0008(11) 0.0061(9) -0.0022(11)
C2 0.0190(11) 0.0371(14) 0.0272(13) 0.0003(10) 0.0076(9) -0.0019(10)
C3 0.0272(13) 0.0372(15) 0.0492(17) 0.0132(13) 0.0129(12) 0.0000(11)
C4 0.0211(13) 0.0394(16) 0.0549(18) 0.0142(13) 0.0105(12) 0.0073(11)
C5 0.0156(11) 0.0332(13) 0.0315(13) -0.0008(10) 0.0084(9) -0.0021(9)
C6 0.0239(12) 0.0271(13) 0.0364(14) 0.0025(10) 0.0107(10) -0.0024(10)
C7 0.0212(12) 0.0338(14) 0.0357(14) 0.0023(11) 0.0054(10) 0.0030(10)
C8 0.0388(16) 0.0280(14) 0.075(2) -0.0059(14) 0.0251(15) -0.0048(12)
C9 0.0202(12) 0.0248(13) 0.0380(14) 0.0004(10) 0.0066(10) 0.0011(10)
C10 0.0186(11) 0.0272(12) 0.0308(13) -0.0020(10) 0.0072(9) 0.0014(9)
C11 0.0197(11) 0.0298(13) 0.0295(13) -0.0010(10) 0.0055(9) 0.0014(10)
N1 0.0181(10) 0.0279(11) 0.0395(12) -0.0047(9) 0.0095(9) -0.0003(8)
N2 0.0182(9) 0.0269(11) 0.0352(11) -0.0013(9) 0.0097(8) -0.0027(8)
N3 0.0187(10) 0.0283(11) 0.0439(13) -0.0053(9) 0.0105(9) -0.0027(8)
O1 0.0374(11) 0.0427(12) 0.0451(12) -0.0062(9) 0.0021(9) 0.0039(9)
O1W 0.071(2) 0.081(2) 0.105(2) -0.0016(17) -0.0043(17) 0.0011(15)
O2W 0.129(6) 0.086(6) 0.084(4) -0.008(4) 0.021(4) -0.033(5)
O2 0.0338(10) 0.0297(10) 0.0447(11) -0.0022(8) 0.0172(8) -0.0005(8)
O3 0.0219(9) 0.0516(12) 0.0391(11) -0.0063(9) 0.0105(8) -0.0054(8)
O3W 0.084(2) 0.084(2) 0.138(3) 0.001(2) -0.016(2) -0.0078(18)
O4 0.0211(8) 0.0283(10) 0.0466(11) -0.0057(8) 0.0140(7) -0.0018(7)
O5 0.0247(9) 0.0242(9) 0.0494(11) -0.0022(8) 0.0133(8) 0.0027(7)
O6 0.0240(9) 0.0409(11) 0.0475(12) 0.0062(9) 0.0138(8) -0.0046(8)
O7 0.0203(8) 0.0472(11) 0.0401(11) 0.0083(9) 0.0095(7) 0.0048(8)

loop_
_atom_type_symbol
_atom_type_description
_atom_type_scat_dispersion_real
_atom_type_scat_dispersion_imag
_atom_type_scat_source
C C 0.0033 0.0016 'International Tables Vol C Tables 4.2.6.8 and 6.1.1.4'
H H 0.0000 0.0000 'International Tables Vol C Tables 4.2.6.8 and 6.1.1.4'
N N 0.0061 0.0033 'International Tables Vol C Tables 4.2.6.8 and 6.1.1.4'
O O 0.0106 0.0060 'International Tables Vol C Tables 4.2.6.8 and 6.1.1.4'
Zn Zn 0.2839 1.4301 'International Tables Vol C Tables 4.2.6.8 and 6.1.1.4'

loop_
_geom_angle_atom_site_label_1
_geom_angle_atom_site_label_2
_geom_angle_atom_site_label_3
_geom_angle
_geom_angle_site_symmetry_1
_geom_angle_site_symmetry_3
O5 Zn1 O2 101.71(7) 4 .
O5 Zn1 O4 87.77(7) 4 .
O2 Zn1 O4 169.23(7) . .
O5 Zn1 O3 89.45(7) 4 .
O2 Zn1 O3 94.64(7) . .
O4 Zn1 O3 90.51(7) . .
O5 Zn1 O1 87.56(8) 4 .
O2 Zn1 O1 86.41(8) . .
O4 Zn1 O1 88.93(7) . .
O3 Zn1 O1 176.97(7) . .
O5 Zn1 N1 165.15(7) 4 .
O2 Zn1 N1 93.14(7) . .
O4 Zn1 N1 77.42(7) . .
O3 Zn1 N1 89.62(7) . .
O1 Zn1 N1 93.16(8) . .
O7 C1 O6 124.2(2) . .
O7 C1 C2 118.1(2) . .
O6 C1 C2 117.7(2) . .
C3 C2 C7 118.3(2) . .
C3 C2 C1 120.4(2) . .
C7 C2 C1 121.2(2) . .
C2 C3 C4 120.9(2) . .
C2 C3 H1 119.5 . .
C4 C3 H1 119.5 . .
C5 C4 C3 119.3(2) . .
C5 C4 H2 120.4 . .
C3 C4 H2 120.4 . .
C4 C5 C6 121.0(2) . .
C4 C5 N2 120.1(2) . .
C6 C5 N2 118.9(2) . .
C7 C6 C5 118.6(2) . .
C7 C6 H6 120.7 . .
C5 C6 H6 120.7 . .
C6 C7 C2 121.6(2) . .
C6 C7 H4 119.2 . .
C2 C7 H4 119.2 . .
C9 C8 H8A 109.5 . .
C9 C8 H8B 109.5 . .
H8A C8 H8B 109.5 . .
C9 C8 H8C 109.5 . .
H8A C8 H8C 109.5 . .
H8B C8 H8C 109.5 . .
N2 C9 C10 103.0(2) . .
N2 C9 C8 126.3(2) . .
C10 C9 C8 130.5(2) . .
N1 C10 C9 109.1(2) . .
N1 C10 C11 118.3(2) . .
C9 C10 C11 132.7(2) . .
O5 C11 O4 125.5(2) . .
O5 C11 C10 119.0(2) . .
O4 C11 C10 115.6(2) . .
N3 N1 C10 110.25(19) . .
N3 N1 Zn1 139.50(16) . .
C10 N1 Zn1 110.25(14) . .
N3 N2 C9 111.70(19) . .
N3 N2 C5 119.46(19) . .
C9 N2 C5 128.7(2) . .
N1 N3 N2 105.93(19) . .
Zn1 O1 H1B 109.4 . .
Zn1 O1 H1C 109.3 . .
H1B O1 H1C 109.5 . .
H1WA O1W H1WC 109.5 . .
O2W O2W H2WB 104.5 7_557 .
O2W O2W H2WC 109.0 7_557 .
H2WB O2W H2WC 109.5 . .
Zn1 O2 H2A 109.4 . .
Zn1 O2 H2B 109.3 . .
H2A O2 H2B 109.5 . .
Zn1 O3 H3A 109.3 . .
Zn1 O3 H3C 109.3 . .
H3A O3 H3C 109.5 . .
H3WB O3W H3WC 109.5 . .
C11 O4 Zn1 118.34(15) . .
C11 O5 Zn1 121.95(16) . 4_545

loop_
_geom_bond_atom_site_label_1
_geom_bond_atom_site_label_2
_geom_bond_distance
_geom_bond_site_symmetry_2
Zn1 O5 2.0396(17) 4
Zn1 O2 2.0778(17) .
Zn1 O4 2.0839(17) .
Zn1 O3 2.1114(19) .
Zn1 O1 2.157(2) .
Zn1 N1 2.182(2) .
C1 O7 1.249(3) .
C1 O6 1.259(3) .
C1 C2 1.512(3) .
C2 C3 1.385(4) .
C2 C7 1.385(4) .
C3 C4 1.385(3) .
C3 H1 0.9300 .
C4 C5 1.373(4) .
C4 H2 0.9300 .
C5 C6 1.385(3) .
C5 N2 1.437(3) .
C6 C7 1.378(3) .
C6 H6 0.9300 .
C7 H4 0.9300 .
C8 C9 1.479(3) .
C8 H8A 0.9600 .
C8 H8B 0.9600 .
C8 H8C 0.9600 .
C9 N2 1.367(3) .
C9 C10 1.372(3) .
C10 N1 1.353(3) .
C10 C11 1.481(3) .
C11 O5 1.244(3) .
C11 O4 1.265(3) .
N1 N3 1.304(3) .
N2 N3 1.356(3) .
O1 H1B 0.9600 .
O1 H1C 0.9602 .
O1W H1WA 0.9601 .
O1W H1WC 0.9600 .
O2W O2W 0.988(12) 7_557
O2W H2WB 0.9600 .
O2W H2WC 0.9599 .
O2 H2A 0.9600 .
O2 H2B 0.9600 .
O3 H3A 0.9600 .
O3 H3C 0.9599 .
O3W H3WB 0.9600 .
O3W H3WC 0.9599 .
O5 Zn1 2.0395(16) 4_545

loop_
_geom_torsion_atom_site_label_1
_geom_torsion_atom_site_label_2
_geom_torsion_atom_site_label_3
_geom_torsion_atom_site_label_4
_geom_torsion
_geom_torsion_site_symmetry_4
O7 C1 C2 C3 173.6(3) .
O6 C1 C2 C3 -6.2(4) .
O7 C1 C2 C7 -5.3(4) .
O6 C1 C2 C7 174.9(2) .
C7 C2 C3 C4 -3.2(4) .
C1 C2 C3 C4 177.9(3) .
C2 C3 C4 C5 -1.2(4) .
C3 C4 C5 C6 4.5(4) .
C3 C4 C5 N2 -175.4(2) .
C4 C5 C6 C7 -3.3(4) .
N2 C5 C6 C7 176.6(2) .
C5 C6 C7 C2 -1.2(4) .
C3 C2 C7 C6 4.4(4) .
C1 C2 C7 C6 -176.6(2) .
N2 C9 C10 N1 -0.9(3) .
C8 C9 C10 N1 175.3(3) .
N2 C9 C10 C11 179.4(3) .
C8 C9 C10 C11 -4.4(5) .
N1 C10 C11 O5 -178.5(2) .
C9 C10 C11 O5 1.2(4) .
N1 C10 C11 O4 2.2(3) .
C9 C10 C11 O4 -178.1(3) .
C9 C10 N1 N3 0.1(3) .
C11 C10 N1 N3 179.9(2) .
C9 C10 N1 Zn1 -179.17(16) .
C11 C10 N1 Zn1 0.6(3) .
C10 C9 N2 N3 1.3(3) .
C8 C9 N2 N3 -175.0(3) .
C10 C9 N2 C5 177.8(2) .
C8 C9 N2 C5 1.4(4) .
C4 C5 N2 N3 -145.9(3) .
C6 C5 N2 N3 34.2(3) .
C4 C5 N2 C9 37.9(4) .
C6 C5 N2 C9 -142.0(3) .
C10 N1 N3 N2 0.7(3) .
Zn1 N1 N3 N2 179.7(2) .
C9 N2 N3 N1 -1.3(3) .
C5 N2 N3 N1 -178.1(2) .
O5 C11 O4 Zn1 176.7(2) .
C10 C11 O4 Zn1 -4.0(3) .
O4 C11 O5 Zn1 7.2(4) 4_545
C10 C11 O5 Zn1 -172.17(16) 4_545
